data_2231871
loop_
_publ_author_name
'Pansuriya, Pramod'
'Friedrich, Holger B.'
'Maguire, Glenn E. M.'

_publ_section_title
;
 1-(2-Aminoethyl)-3-phenylthiourea
;
_journal_coeditor_code FY2013
_journal_issue 10
_journal_name_full 'Acta Crystallographica Section E'
_journal_page_first o2621
_journal_paper_doi 10.1107/S1600536811036476
_journal_volume 67
_journal_year 2011
_chemical_formula_iupac 'C9 H13 N3 S'
_chemical_formula_moiety 'C9 H13 N3 S'
_chemical_formula_sum 'C9 H13 N3 S'
_chemical_formula_weight 195.28
_chemical_name_systematic
;
1-(2-Aminoethyl)-3-phenylthiourea
;
_space_group_IT_number 14
_symmetry_cell_setting monoclinic
_symmetry_space_group_name_Hall '-P 2ybc'
_symmetry_space_group_name_H-M 'P 1 21/c 1'
_atom_sites_solution_hydrogens geom
_atom_sites_solution_primary direct
_atom_sites_solution_secondary difmap
_audit_creation_method SHELXL-97
_cell_angle_alpha 90.00
_cell_angle_beta 93.5800(10)
_cell_angle_gamma 90.00
_cell_formula_units_Z 4
_cell_length_a 8.5105(2)
_cell_length_b 11.5644(3)
_cell_length_c 9.9829(3)
_cell_measurement_reflns_used 4309
_cell_measurement_temperature 173(2)
_cell_measurement_theta_max 28.31
_cell_measurement_theta_min 2.40
_cell_volume 980.59(5)
_computing_cell_refinement 'SAINT (Bruker, 2006)'
_computing_data_collection 'APEX2 (Bruker, 2006)'
_computing_data_reduction 'SAINT (Bruker, 2006)'
_computing_molecular_graphics 'OLEX2 (Dolomanov <i>et al.</i>, 2009)'
_computing_publication_material 'SHELXTL (Sheldrick, 2008)'
_computing_structure_refinement 'SHELXL97 (Sheldrick, 2008)'
_computing_structure_solution 'SHELXS97 (Sheldrick, 2008)'
_diffrn_ambient_temperature 173(2)
_diffrn_measured_fraction_theta_full 1.000
_diffrn_measured_fraction_theta_max 1.000
_diffrn_measurement_device_type 'Bruker APEXII CCD'
_diffrn_measurement_method '\f and \w scans'
_diffrn_radiation_monochromator graphite
_diffrn_radiation_source 'fine-focus sealed tube'
_diffrn_radiation_type MoK\a
_diffrn_radiation_wavelength 0.71073
_diffrn_reflns_av_R_equivalents 0.0424
_diffrn_reflns_av_sigmaI/netI 0.0304
_diffrn_reflns_limit_h_max 11
_diffrn_reflns_limit_h_min -11
_diffrn_reflns_limit_k_max 15
_diffrn_reflns_limit_k_min -15
_diffrn_reflns_limit_l_max 13
_diffrn_reflns_limit_l_min -13
_diffrn_reflns_number 11919
_diffrn_reflns_theta_full 28.00
_diffrn_reflns_theta_max 28.00
_diffrn_reflns_theta_min 2.40
_diffrn_standards_number 0
_exptl_absorpt_coefficient_mu 0.287
_exptl_absorpt_correction_type none
_exptl_crystal_colour colourless
_exptl_crystal_density_diffrn 1.323
_exptl_crystal_density_method 'not measured'
_exptl_crystal_description plate
_exptl_crystal_F_000 416
_exptl_crystal_size_max 0.52
_exptl_crystal_size_mid 0.51
_exptl_crystal_size_min 0.25
_refine_diff_density_max 0.251
_refine_diff_density_min -0.307
_refine_ls_extinction_method none
_refine_ls_goodness_of_fit_ref 1.045
_refine_ls_hydrogen_treatment mixed
_refine_ls_matrix_type full
_refine_ls_number_parameters 134
_refine_ls_number_reflns 2365
_refine_ls_number_restraints 0
_refine_ls_restrained_S_all 1.045
_refine_ls_R_factor_all 0.0413
_refine_ls_R_factor_gt 0.0326
_refine_ls_shift/su_max 0.001
_refine_ls_shift/su_mean 0.000
_refine_ls_structure_factor_coef Fsqd
_refine_ls_weighting_details 'calc w=1/[\s^2^(Fo^2^)+(0.0456P)^2^+0.1114P] where P=(Fo^2^+2Fc^2^)/3'
_refine_ls_weighting_scheme calc
_refine_ls_wR_factor_gt 0.0843
_refine_ls_wR_factor_ref 0.0883
_reflns_number_gt 1893
_reflns_number_total 2365
_reflns_threshold_expression >2sigma(I)
_cod_data_source_file fy2013.cif
_cod_data_source_block I
_cod_original_sg_symbol_H-M 'P 21/c'
_cod_database_code 2231871
_cod_database_fobs_code 2231871

loop_
_symmetry_equiv_pos_as_xyz
'x, y, z'
'-x, y+1/2, -z+1/2'
'-x, -y, -z'
'x, -y-1/2, z-1/2'

loop_
_atom_site_type_symbol
_atom_site_label
_atom_site_fract_x
_atom_site_fract_y
_atom_site_fract_z
_atom_site_U_iso_or_equiv
_atom_site_adp_type
_atom_site_calc_flag
_atom_site_refinement_flags
_atom_site_occupancy
_atom_site_symmetry_multiplicity
C C1 0.70454(14) 0.28612(11) -0.12947(13) 0.0231(3) Uani d . 1 1
C C2 0.67903(16) 0.18764(12) -0.20730(13) 0.0276(3) Uani d . 1 1
H H2 0.5781 0.1523 -0.2139 0.033 Uiso calc R 1 1
C C3 0.80133(18) 0.14084(13) -0.27550(14) 0.0337(3) Uani d . 1 1
H H3 0.7842 0.0726 -0.3273 0.040 Uiso calc R 1 1
C C4 0.94801(17) 0.19291(15) -0.26863(15) 0.0384(4) Uani d . 1 1
H H4 1.0311 0.1611 -0.3162 0.046 Uiso calc R 1 1
C C5 0.97292(15) 0.29189(15) -0.19184(15) 0.0349(4) Uani d . 1 1
H H5 1.0734 0.3280 -0.1872 0.042 Uiso calc R 1 1
C C6 0.85235(14) 0.33857(13) -0.12171(14) 0.0279(3) Uani d . 1 1
H H6 0.8704 0.4060 -0.0686 0.033 Uiso calc R 1 1
C C7 0.46708(13) 0.29317(11) 0.00584(13) 0.0232(3) Uani d . 1 1
C C8 0.35806(15) 0.12066(11) 0.11161(14) 0.0258(3) Uani d . 1 1
H H8A 0.3210 0.1745 0.1800 0.031 Uiso calc R 1 1
H H8B 0.4109 0.0549 0.1593 0.031 Uiso calc R 1 1
C C9 0.21718(15) 0.07587(12) 0.02639(14) 0.0283(3) Uani d . 1 1
H H9A 0.1427 0.0379 0.0848 0.034 Uiso calc R 1 1
H H9B 0.1620 0.1415 -0.0196 0.034 Uiso calc R 1 1
N N1 0.58075(12) 0.34090(10) -0.06492(12) 0.0252(3) Uani d . 1 1
N N2 0.47210(12) 0.18047(9) 0.03209(11) 0.0235(2) Uani d . 1 1
S S1 0.32346(4) 0.38159(3) 0.06009(4) 0.02980(13) Uani d . 1 1
N N3 0.26714(14) -0.00755(11) -0.07427(13) 0.0323(3) Uani d . 1 1
H H1N 0.5828(17) 0.4185(15) -0.0621(15) 0.031(4) Uiso d . 1 1
H H2N 0.5532(17) 0.1426(13) 0.0186(15) 0.027(4) Uiso d . 1 1
H H3NA 0.298(2) 0.0311(17) -0.147(2) 0.056(6) Uiso d . 1 1
H H3NB 0.186(2) -0.0499(16) -0.1047(18) 0.049(5) Uiso d . 1 1

loop_
_atom_site_aniso_label
_atom_site_aniso_U_11
_atom_site_aniso_U_22
_atom_site_aniso_U_33
_atom_site_aniso_U_12
_atom_site_aniso_U_13
_atom_site_aniso_U_23
C1 0.0229(6) 0.0241(7) 0.0226(6) 0.0037(5) 0.0050(5) 0.0048(5)
C2 0.0300(7) 0.0281(7) 0.0253(7) 0.0017(5) 0.0051(5) 0.0027(6)
C3 0.0454(8) 0.0328(8) 0.0237(7) 0.0089(6) 0.0090(6) 0.0002(6)
C4 0.0348(8) 0.0516(10) 0.0301(8) 0.0151(7) 0.0128(6) 0.0063(7)
C5 0.0222(6) 0.0520(10) 0.0310(8) 0.0032(6) 0.0065(5) 0.0080(7)
C6 0.0246(6) 0.0333(8) 0.0260(7) -0.0006(5) 0.0036(5) 0.0032(6)
C7 0.0203(6) 0.0219(7) 0.0275(7) -0.0019(5) 0.0028(5) -0.0025(5)
C8 0.0274(6) 0.0219(7) 0.0287(7) -0.0015(5) 0.0075(5) 0.0018(5)
C9 0.0235(6) 0.0244(7) 0.0373(8) 0.0010(5) 0.0047(5) 0.0031(6)
N1 0.0227(5) 0.0176(6) 0.0362(7) 0.0001(4) 0.0095(5) -0.0001(5)
N2 0.0215(5) 0.0192(6) 0.0307(6) 0.0012(4) 0.0073(4) 0.0000(5)
S1 0.02171(17) 0.0211(2) 0.0478(2) 0.00148(12) 0.01190(14) -0.00020(15)
N3 0.0303(6) 0.0302(7) 0.0362(7) -0.0015(5) -0.0006(5) -0.0048(6)

loop_
_atom_type_symbol
_atom_type_description
_atom_type_scat_dispersion_real
_atom_type_scat_dispersion_imag
_atom_type_scat_source
C C 0.0033 0.0016 'International Tables Vol C Tables 4.2.6.8 and 6.1.1.4'
H H 0.0000 0.0000 'International Tables Vol C Tables 4.2.6.8 and 6.1.1.4'
N N 0.0061 0.0033 'International Tables Vol C Tables 4.2.6.8 and 6.1.1.4'
S S 0.1246 0.1234 'International Tables Vol C Tables 4.2.6.8 and 6.1.1.4'

loop_
_geom_angle_atom_site_label_1
_geom_angle_atom_site_label_2
_geom_angle_atom_site_label_3
_geom_angle
C2 C1 C6 119.80(12)
C2 C1 N1 121.75(11)
C6 C1 N1 118.27(12)
C1 C2 C3 119.89(13)
C1 C2 H2 120.1
C3 C2 H2 120.1
C4 C3 C2 120.50(14)
C4 C3 H3 119.7
C2 C3 H3 119.7
C3 C4 C5 119.53(13)
C3 C4 H4 120.2
C5 C4 H4 120.2
C4 C5 C6 120.53(13)
C4 C5 H5 119.7
C6 C5 H5 119.7
C5 C6 C1 119.73(14)
C5 C6 H6 120.1
C1 C6 H6 120.1
N2 C7 N1 119.23(11)
N2 C7 S1 122.64(9)
N1 C7 S1 118.12(10)
N2 C8 C9 112.61(11)
N2 C8 H8A 109.1
C9 C8 H8A 109.1
N2 C8 H8B 109.1
C9 C8 H8B 109.1
H8A C8 H8B 107.8
N3 C9 C8 110.73(10)
N3 C9 H9A 109.5
C8 C9 H9A 109.5
N3 C9 H9B 109.5
C8 C9 H9B 109.5
H9A C9 H9B 108.1
C7 N1 C1 129.17(11)
C7 N1 H1N 113.9(9)
C1 N1 H1N 116.5(9)
C7 N2 C8 123.73(11)
C7 N2 H2N 119.9(10)
C8 N2 H2N 115.0(10)
C9 N3 H3NA 109.6(12)
C9 N3 H3NB 110.3(11)
H3NA N3 H3NB 104.6(17)

loop_
_geom_bond_atom_site_label_1
_geom_bond_atom_site_label_2
_geom_bond_distance
C1 C2 1.3881(19)
C1 C6 1.3943(17)
C1 N1 1.4181(15)
C2 C3 1.3887(19)
C2 H2 0.9500
C3 C4 1.384(2)
C3 H3 0.9500
C4 C5 1.387(2)
C4 H4 0.9500
C5 C6 1.3871(18)
C5 H5 0.9500
C6 H6 0.9500
C7 N2 1.3296(17)
C7 N1 1.3509(16)
C7 S1 1.7074(12)
C8 N2 1.4651(16)
C8 C9 1.5173(19)
C8 H8A 0.9900
C8 H8B 0.9900
C9 N3 1.4747(18)
C9 H9A 0.9900
C9 H9B 0.9900
N1 H1N 0.898(17)
N2 H2N 0.836(15)
N3 H3NA 0.91(2)
N3 H3NB 0.882(19)

loop_
_geom_hbond_atom_site_label_D
_geom_hbond_atom_site_label_H
_geom_hbond_atom_site_label_A
_geom_hbond_site_symmetry_A
_geom_hbond_distance_DH
_geom_hbond_distance_HA
_geom_hbond_distance_DA
_geom_hbond_angle_DHA
N1 H1N S1 3_665 0.898(17) 2.445(17) 3.3108(12) 162.0(12)
N2 H2N N3 3_655 0.836(15) 2.232(15) 2.9974(16) 152.5(13)

loop_
_geom_torsion_atom_site_label_1
_geom_torsion_atom_site_label_2
_geom_torsion_atom_site_label_3
_geom_torsion_atom_site_label_4
_geom_torsion
C6 C1 C2 C3 0.9(2)
N1 C1 C2 C3 176.02(12)
C1 C2 C3 C4 -1.3(2)
C2 C3 C4 C5 0.7(2)
C3 C4 C5 C6 0.3(2)
C4 C5 C6 C1 -0.6(2)
C2 C1 C6 C5 0.0(2)
N1 C1 C6 C5 -175.28(12)
N2 C8 C9 N3 60.48(15)
N2 C7 N1 C1 6.3(2)
S1 C7 N1 C1 -174.59(10)
C2 C1 N1 C7 44.9(2)
C6 C1 N1 C7 -139.94(14)
N1 C7 N2 C8 177.90(12)
S1 C7 N2 C8 -1.17(18)
C9 C8 N2 C7 89.72(15)

loop_
_cod_related_entry_id
_cod_related_entry_database
_cod_related_entry_code
1 ChemSpider 1604976
